data_4028225
loop_
_publ_author_name
'Arjun Raghuraman'
'Dongyue Xin'
'Lisa M. Perez'
'Kevin Burgess'

_publ_section_title
;
 Expanding the Scope of Oligo-pyrrolinone-Pyrrolidines as Protein-Protein
 Interface Mimics
;
_journal_name_full 'Journal of Organic Chemistry'
_journal_page_first 4823
_journal_page_last 4833
_journal_paper_doi 10.1021/jo400323k
_journal_volume 78
_journal_year 2013
_chemical_absolute_configuration ad
_chemical_formula_sum 'C22 H35 Cl N2 O4'
_chemical_formula_weight 426.97
_chemical_name_systematic
; 
 ? 
;
_space_group_IT_number 4
_symmetry_cell_setting monoclinic
_symmetry_space_group_name_Hall 'P 2yb'
_symmetry_space_group_name_H-M 'P 1 21 1'
_atom_sites_solution_hydrogens geom
_atom_sites_solution_primary direct
_atom_sites_solution_secondary difmap
_audit_creation_method SHELXL-97
_cell_angle_alpha 90.00
_cell_angle_beta 95.216(3)
_cell_angle_gamma 90.00
_cell_formula_units_Z 2
_cell_length_a 5.3844(14)
_cell_length_b 9.514(2)
_cell_length_c 22.874(6)
_cell_measurement_reflns_used 4811
_cell_measurement_temperature 110(2)
_cell_measurement_theta_max 27.85
_cell_measurement_theta_min 2.32
_cell_volume 1166.9(5)
_computing_cell_refinement
; 
  APEX-II(BRUKER-NONIUS, 2003) 
;
_computing_data_collection 'APEX-II (BRUKER-NONIUS, 2003)'
_computing_data_reduction APEX-II
_computing_molecular_graphics 'X-SEED (Barbour, 2001)'
_computing_publication_material 'Bruker SHELXTL'
_computing_structure_refinement 'SHELXL-97 (Sheldrick, 2008)'
_computing_structure_solution 'SHELXS-97 (Sheldrick, 2008)'
_diffrn_ambient_temperature 110(2)
_diffrn_measured_fraction_theta_full 0.990
_diffrn_measured_fraction_theta_max 0.931
_diffrn_measurement_device_type 'APEX II'
_diffrn_measurement_method 'omega scans'
_diffrn_radiation_monochromator graphite
_diffrn_radiation_source 'fine-focus sealed tube'
_diffrn_radiation_type MoK\a
_diffrn_radiation_wavelength 0.71073
_diffrn_reflns_av_R_equivalents 0.0500
_diffrn_reflns_av_sigmaI/netI 0.0595
_diffrn_reflns_limit_h_max 7
_diffrn_reflns_limit_h_min -7
_diffrn_reflns_limit_k_max 12
_diffrn_reflns_limit_k_min -12
_diffrn_reflns_limit_l_max 29
_diffrn_reflns_limit_l_min -29
_diffrn_reflns_number 13083
_diffrn_reflns_theta_full 27.50
_diffrn_reflns_theta_max 28.51
_diffrn_reflns_theta_min 1.79
_diffrn_standards_decay_% 0
_diffrn_standards_interval_count 0
_diffrn_standards_number 0
_exptl_absorpt_coefficient_mu 0.192
_exptl_absorpt_correction_T_max 0.9962
_exptl_absorpt_correction_T_min 0.9100
_exptl_absorpt_correction_type multi-scan
_exptl_absorpt_process_details 'SADABS; (Sheldrick, 2006)'
_exptl_crystal_colour colorless
_exptl_crystal_density_diffrn 1.215
_exptl_crystal_description plate
_exptl_crystal_F_000 460
_exptl_crystal_size_max 0.50
_exptl_crystal_size_mid 0.30
_exptl_crystal_size_min 0.02
_refine_diff_density_max 0.410
_refine_diff_density_min -0.274
_refine_diff_density_rms 0.056
_refine_ls_abs_structure_details 'Flack H D (1983), Acta Cryst. A39, 876-881'
_refine_ls_abs_structure_Flack -0.03(6)
_refine_ls_extinction_method none
_refine_ls_goodness_of_fit_ref 1.065
_refine_ls_hydrogen_treatment constr
_refine_ls_matrix_type full
_refine_ls_number_parameters 262
_refine_ls_number_reflns 5338
_refine_ls_number_restraints 1
_refine_ls_restrained_S_all 1.065
_refine_ls_R_factor_all 0.0589
_refine_ls_R_factor_gt 0.0499
_refine_ls_shift/su_max 0.000
_refine_ls_shift/su_mean 0.000
_refine_ls_structure_factor_coef Fsqd
_refine_ls_weighting_details 'calc w=1/[\s^2^(Fo^2^)+(0.0574P)^2^+0.1404P] where P=(Fo^2^+2Fc^2^)/3'
_refine_ls_weighting_scheme calc
_refine_ls_wR_factor_gt 0.1130
_refine_ls_wR_factor_ref 0.1174
_reflns_number_gt 4639
_reflns_number_total 5338
_reflns_threshold_expression >2sigma(I)
_cod_data_source_file jo400323k_si_001.cif
_cod_data_source_block kbb
_cod_original_cell_volume 1167.0(5)
_cod_database_code 4028225

loop_
_symmetry_equiv_pos_as_xyz
'x, y, z'
'-x, y+1/2, -z'

loop_
_atom_site_label
_atom_site_type_symbol
_atom_site_fract_x
_atom_site_fract_y
_atom_site_fract_z
_atom_site_U_iso_or_equiv
_atom_site_adp_type
_atom_site_occupancy
_atom_site_symmetry_multiplicity
_atom_site_calc_flag
_atom_site_refinement_flags
Cl1 Cl 0.30159(10) 0.08347(6) 0.21187(3) 0.02586(14) Uani 1 1 d .
C1 C 0.3460(5) 0.7387(3) 0.53322(11) 0.0302(6) Uani 1 1 d .
C2 C 0.5410(6) 0.7089(3) 0.57447(13) 0.0376(7) Uani 1 1 d .
H2A H 0.6657 0.6441 0.5652 0.045 Uiso 1 1 calc R
C3 C 0.5584(6) 0.7721(4) 0.62942(13) 0.0426(8) Uani 1 1 d .
H3A H 0.6934 0.7501 0.6576 0.051 Uiso 1 1 calc R
C4 C 0.3789(6) 0.8669(4) 0.64276(14) 0.0395(7) Uani 1 1 d .
H4A H 0.3910 0.9113 0.6801 0.047 Uiso 1 1 calc R
C5 C 0.1837(6) 0.8973(4) 0.60251(14) 0.0434(8) Uani 1 1 d .
H5A H 0.0591 0.9619 0.6121 0.052 Uiso 1 1 calc R
C6 C 0.1665(6) 0.8334(4) 0.54722(13) 0.0404(7) Uani 1 1 d .
H6A H 0.0309 0.8554 0.5192 0.048 Uiso 1 1 calc R
C7 C 0.3275(6) 0.6714(3) 0.47403(12) 0.0381(7) Uani 1 1 d .
H7A H 0.3910 0.5738 0.4770 0.046 Uiso 1 1 calc R
H7B H 0.1516 0.6690 0.4572 0.046 Uiso 1 1 calc R
C8 C 0.4314(5) 0.7312(3) 0.37875(11) 0.0261(5) Uani 1 1 d .
C9 C 0.7911(5) 0.8977(3) 0.37206(12) 0.0295(6) Uani 1 1 d .
H9A H 0.9334 0.8452 0.3920 0.035 Uiso 1 1 calc R
H9B H 0.7277 0.9652 0.4001 0.035 Uiso 1 1 calc R
C10 C 0.8659(5) 0.9723(3) 0.31747(12) 0.0283(6) Uani 1 1 d .
H10A H 1.0430 1.0016 0.3224 0.034 Uiso 1 1 calc R
H10B H 0.7601 1.0559 0.3081 0.034 Uiso 1 1 calc R
C11 C 0.8223(4) 0.8597(2) 0.26997(10) 0.0205(5) Uani 1 1 d .
H11A H 0.9656 0.7924 0.2730 0.025 Uiso 1 1 calc R
C12 C 0.5870(5) 0.7833(3) 0.28503(10) 0.0221(5) Uani 1 1 d .
H12A H 0.4356 0.8264 0.2647 0.027 Uiso 1 1 calc R
H12B H 0.5926 0.6825 0.2745 0.027 Uiso 1 1 calc R
C13 C 0.7156(4) 0.8145(2) 0.16227(10) 0.0172(5) Uani 1 1 d .
H13A H 0.5550 0.7709 0.1716 0.021 Uiso 1 1 calc R
C14 C 0.9141(4) 0.7000(2) 0.16549(10) 0.0161(5) Uani 1 1 d .
C15 C 0.9654(5) 0.4447(3) 0.17507(11) 0.0201(5) Uani 1 1 d .
C16 C 1.1095(5) 0.4253(3) 0.12178(11) 0.0248(5) Uani 1 1 d .
H16A H 0.9927 0.4199 0.0864 0.037 Uiso 1 1 calc R
H16B H 1.2069 0.3383 0.1260 0.037 Uiso 1 1 calc R
H16C H 1.2223 0.5052 0.1185 0.037 Uiso 1 1 calc R
C17 C 0.7704(5) 0.3305(3) 0.17743(13) 0.0267(6) Uani 1 1 d .
H17A H 0.6774 0.3450 0.2118 0.040 Uiso 1 1 calc R
H17B H 0.8525 0.2385 0.1803 0.040 Uiso 1 1 calc R
H17C H 0.6552 0.3340 0.1417 0.040 Uiso 1 1 calc R
C18 C 1.1283(5) 0.4547(3) 0.23185(11) 0.0254(5) Uani 1 1 d .
H18A H 1.0237 0.4672 0.2644 0.038 Uiso 1 1 calc R
H18B H 1.2412 0.5351 0.2303 0.038 Uiso 1 1 calc R
H18C H 1.2261 0.3682 0.2379 0.038 Uiso 1 1 calc R
C19 C 0.6726(4) 0.8837(3) 0.10154(11) 0.0216(5) Uani 1 1 d .
H19A H 0.5383 0.9556 0.1039 0.026 Uiso 1 1 calc R
C20 C 0.8993(5) 0.9599(3) 0.08109(13) 0.0334(6) Uani 1 1 d .
H20A H 0.9562 1.0317 0.1100 0.050 Uiso 1 1 calc R
H20B H 0.8534 1.0047 0.0431 0.050 Uiso 1 1 calc R
H20C H 1.0337 0.8920 0.0771 0.050 Uiso 1 1 calc R
C21 C 0.5703(6) 0.7710(3) 0.05749(12) 0.0334(6) Uani 1 1 d .
H21A H 0.7043 0.7024 0.0519 0.040 Uiso 1 1 calc R
H21B H 0.4335 0.7198 0.0744 0.040 Uiso 1 1 calc R
C22 C 0.4730(7) 0.8297(5) -0.00206(14) 0.0451(8) Uani 1 1 d .
H22A H 0.4126 0.7525 -0.0279 0.068 Uiso 1 1 calc R
H22B H 0.6077 0.8793 -0.0195 0.068 Uiso 1 1 calc R
H22C H 0.3359 0.8952 0.0028 0.068 Uiso 1 1 calc R
N1 N 0.5932(4) 0.8018(2) 0.34823(9) 0.0258(5) Uani 1 1 d .
N2 N 0.7922(4) 0.9206(2) 0.20952(8) 0.0179(4) Uani 1 1 d .
H2M H 0.6658 0.9825 0.2095 0.027 Uiso 1 1 d R
H2N H 0.9363 0.9592 0.2004 0.027 Uiso 1 1 d R
O1 O 0.4770(4) 0.7546(2) 0.43684(8) 0.0346(5) Uani 1 1 d .
O2 O 0.2642(4) 0.6578(2) 0.35668(8) 0.0305(4) Uani 1 1 d .
O3 O 1.1331(3) 0.72461(18) 0.16606(8) 0.0241(4) Uani 1 1 d .
O4 O 0.8072(3) 0.57459(19) 0.16753(7) 0.0191(3) Uani 1 1 d .

loop_
_atom_site_aniso_label
_atom_site_aniso_U_11
_atom_site_aniso_U_22
_atom_site_aniso_U_33
_atom_site_aniso_U_23
_atom_site_aniso_U_13
_atom_site_aniso_U_12
Cl1 0.0163(3) 0.0115(2) 0.0499(4) 0.0000(3) 0.0037(2) 0.0012(2)
C1 0.0337(15) 0.0325(15) 0.0250(13) 0.0037(12) 0.0052(11) -0.0067(12)
C2 0.0378(16) 0.0342(16) 0.0412(16) -0.0028(13) 0.0068(13) 0.0033(13)
C3 0.0423(18) 0.050(2) 0.0342(16) -0.0014(14) -0.0041(13) -0.0047(15)
C4 0.0428(18) 0.0424(19) 0.0344(16) -0.0095(14) 0.0090(13) -0.0082(15)
C5 0.0478(19) 0.0447(19) 0.0387(17) -0.0021(14) 0.0098(14) 0.0041(15)
C6 0.0373(17) 0.052(2) 0.0320(15) 0.0034(14) 0.0011(12) 0.0058(15)
C7 0.0486(18) 0.0380(17) 0.0291(15) 0.0011(13) 0.0114(13) -0.0125(15)
C8 0.0293(14) 0.0232(13) 0.0262(12) 0.0001(11) 0.0048(10) 0.0002(11)
C9 0.0312(15) 0.0275(14) 0.0296(14) -0.0074(11) 0.0011(11) -0.0073(12)
C10 0.0304(15) 0.0228(13) 0.0315(14) -0.0060(11) 0.0024(11) -0.0055(11)
C11 0.0203(12) 0.0150(11) 0.0262(13) 0.0000(10) 0.0025(10) -0.0010(9)
C12 0.0244(13) 0.0174(12) 0.0249(12) 0.0002(9) 0.0035(10) -0.0025(10)
C13 0.0136(11) 0.0100(10) 0.0280(12) 0.0007(9) 0.0019(9) -0.0004(8)
C14 0.0157(12) 0.0106(11) 0.0219(11) 0.0004(9) 0.0005(9) -0.0003(8)
C15 0.0180(12) 0.0109(11) 0.0313(13) 0.0013(10) 0.0017(10) 0.0060(9)
C16 0.0258(13) 0.0203(12) 0.0283(13) -0.0028(10) 0.0030(10) 0.0028(10)
C17 0.0207(13) 0.0113(12) 0.0484(16) 0.0002(11) 0.0049(11) 0.0018(10)
C18 0.0303(14) 0.0142(12) 0.0308(13) 0.0008(10) -0.0018(10) 0.0062(10)
C19 0.0172(12) 0.0189(12) 0.0288(13) 0.0027(10) 0.0022(9) 0.0045(10)
C20 0.0326(15) 0.0329(15) 0.0346(15) 0.0096(12) 0.0035(11) -0.0072(12)
C21 0.0361(16) 0.0336(16) 0.0297(14) 0.0024(12) -0.0018(11) -0.0066(12)
C22 0.0387(18) 0.066(2) 0.0301(14) 0.0063(14) -0.0005(12) -0.0060(16)
N1 0.0287(12) 0.0265(12) 0.0224(11) -0.0026(9) 0.0041(9) -0.0076(10)
N2 0.0140(9) 0.0132(9) 0.0269(10) 0.0010(8) 0.0032(7) 0.0012(7)
O1 0.0460(12) 0.0352(11) 0.0241(9) -0.0039(8) 0.0105(8) -0.0114(9)
O2 0.0360(11) 0.0254(10) 0.0304(10) 0.0002(8) 0.0051(8) -0.0068(8)
O3 0.0120(8) 0.0156(8) 0.0445(10) 0.0018(8) 0.0022(7) 0.0005(7)
O4 0.0154(7) 0.0101(7) 0.0318(8) 0.0024(7) 0.0023(6) 0.0001(7)

loop_
_atom_type_symbol
_atom_type_description
_atom_type_scat_dispersion_real
_atom_type_scat_dispersion_imag
_atom_type_scat_source
C C 0.0033 0.0016 'International Tables Vol C Tables 4.2.6.8 and 6.1.1.4'
H H 0.0000 0.0000 'International Tables Vol C Tables 4.2.6.8 and 6.1.1.4'
N N 0.0061 0.0033 'International Tables Vol C Tables 4.2.6.8 and 6.1.1.4'
O O 0.0106 0.0060 'International Tables Vol C Tables 4.2.6.8 and 6.1.1.4'
Cl Cl 0.1484 0.1585 'International Tables Vol C Tables 4.2.6.8 and 6.1.1.4'

loop_
_geom_angle_atom_site_label_1
_geom_angle_atom_site_label_2
_geom_angle_atom_site_label_3
_geom_angle
C2 C1 C6 118.8(3)
C2 C1 C7 121.1(3)
C6 C1 C7 120.0(3)
C1 C2 C3 121.1(3)
C1 C2 H2A 119.5
C3 C2 H2A 119.5
C4 C3 C2 119.6(3)
C4 C3 H3A 120.2
C2 C3 H3A 120.2
C5 C4 C3 120.2(3)
C5 C4 H4A 119.9
C3 C4 H4A 119.9
C4 C5 C6 120.1(3)
C4 C5 H5A 119.9
C6 C5 H5A 119.9
C1 C6 C5 120.2(3)
C1 C6 H6A 119.9
C5 C6 H6A 119.9
O1 C7 C1 107.6(2)
O1 C7 H7A 110.2
C1 C7 H7A 110.2
O1 C7 H7B 110.2
C1 C7 H7B 110.2
H7A C7 H7B 108.5
O2 C8 N1 124.3(2)
O2 C8 O1 124.6(2)
N1 C8 O1 111.2(2)
N1 C9 C10 102.8(2)
N1 C9 H9A 111.2
C10 C9 H9A 111.2
N1 C9 H9B 111.2
C10 C9 H9B 111.2
H9A C9 H9B 109.1
C9 C10 C11 102.8(2)
C9 C10 H10A 111.2
C11 C10 H10A 111.2
C9 C10 H10B 111.2
C11 C10 H10B 111.2
H10A C10 H10B 109.1
N2 C11 C12 111.77(19)
N2 C11 C10 112.5(2)
C12 C11 C10 104.49(19)
N2 C11 H11A 109.3
C12 C11 H11A 109.3
C10 C11 H11A 109.3
N1 C12 C11 102.86(19)
N1 C12 H12A 111.2
C11 C12 H12A 111.2
N1 C12 H12B 111.2
C11 C12 H12B 111.2
H12A C12 H12B 109.1
N2 C13 C14 107.39(18)
N2 C13 C19 111.73(19)
C14 C13 C19 113.5(2)
N2 C13 H13A 108.0
C14 C13 H13A 108.0
C19 C13 H13A 108.0
O3 C14 O4 127.1(2)
O3 C14 C13 123.0(2)
O4 C14 C13 109.88(19)
O4 C15 C18 109.14(19)
O4 C15 C16 109.56(19)
C18 C15 C16 113.7(2)
O4 C15 C17 101.94(18)
C18 C15 C17 111.5(2)
C16 C15 C17 110.4(2)
C15 C16 H16A 109.5
C15 C16 H16B 109.5
H16A C16 H16B 109.5
C15 C16 H16C 109.5
H16A C16 H16C 109.5
H16B C16 H16C 109.5
C15 C17 H17A 109.5
C15 C17 H17B 109.5
H17A C17 H17B 109.5
C15 C17 H17C 109.5
H17A C17 H17C 109.5
H17B C17 H17C 109.5
C15 C18 H18A 109.5
C15 C18 H18B 109.5
H18A C18 H18B 109.5
C15 C18 H18C 109.5
H18A C18 H18C 109.5
H18B C18 H18C 109.5
C20 C19 C13 114.9(2)
C20 C19 C21 112.2(2)
C13 C19 C21 108.0(2)
C20 C19 H19A 107.1
C13 C19 H19A 107.1
C21 C19 H19A 107.1
C19 C20 H20A 109.5
C19 C20 H20B 109.5
H20A C20 H20B 109.5
C19 C20 H20C 109.5
H20A C20 H20C 109.5
H20B C20 H20C 109.5
C22 C21 C19 113.8(3)
C22 C21 H21A 108.8
C19 C21 H21A 108.8
C22 C21 H21B 108.8
C19 C21 H21B 108.8
H21A C21 H21B 107.7
C21 C22 H22A 109.5
C21 C22 H22B 109.5
H22A C22 H22B 109.5
C21 C22 H22C 109.5
H22A C22 H22C 109.5
H22B C22 H22C 109.5
C8 N1 C12 119.9(2)
C8 N1 C9 126.8(2)
C12 N1 C9 113.2(2)
C11 N2 C13 113.78(18)
C11 N2 H2M 105.8
C13 N2 H2M 106.3
C11 N2 H2N 110.5
C13 N2 H2N 107.0
H2M N2 H2N 113.6
C8 O1 C7 115.2(2)
C14 O4 C15 120.04(16)

loop_
_geom_bond_atom_site_label_1
_geom_bond_atom_site_label_2
_geom_bond_distance
C1 C2 1.376(4)
C1 C6 1.380(4)
C1 C7 1.493(4)
C2 C3 1.389(4)
C2 H2A 0.9500
C3 C4 1.377(5)
C3 H3A 0.9500
C4 C5 1.364(5)
C4 H4A 0.9500
C5 C6 1.399(5)
C5 H5A 0.9500
C6 H6A 0.9500
C7 O1 1.457(3)
C7 H7A 0.9900
C7 H7B 0.9900
C8 O2 1.213(3)
C8 N1 1.344(3)
C8 O1 1.348(3)
C9 N1 1.470(3)
C9 C10 1.522(4)
C9 H9A 0.9900
C9 H9B 0.9900
C10 C11 1.529(3)
C10 H10A 0.9900
C10 H10B 0.9900
C11 N2 1.495(3)
C11 C12 1.526(3)
C11 H11A 1.0000
C12 N1 1.454(3)
C12 H12A 0.9900
C12 H12B 0.9900
C13 N2 1.508(3)
C13 C14 1.523(3)
C13 C19 1.536(3)
C13 H13A 1.0000
C14 O3 1.201(3)
C14 O4 1.328(3)
C15 O4 1.501(3)
C15 C18 1.503(3)
C15 C16 1.515(3)
C15 C17 1.516(4)
C16 H16A 0.9800
C16 H16B 0.9800
C16 H16C 0.9800
C17 H17A 0.9800
C17 H17B 0.9800
C17 H17C 0.9800
C18 H18A 0.9800
C18 H18B 0.9800
C18 H18C 0.9800
C19 C20 1.529(4)
C19 C21 1.539(4)
C19 H19A 1.0000
C20 H20A 0.9800
C20 H20B 0.9800
C20 H20C 0.9800
C21 C22 1.521(4)
C21 H21A 0.9900
C21 H21B 0.9900
C22 H22A 0.9800
C22 H22B 0.9800
C22 H22C 0.9800
N2 H2M 0.9000
N2 H2N 0.9000

loop_
_geom_torsion_atom_site_label_1
_geom_torsion_atom_site_label_2
_geom_torsion_atom_site_label_3
_geom_torsion_atom_site_label_4
_geom_torsion
C6 C1 C2 C3 0.2(5)
C7 C1 C2 C3 179.7(3)
C1 C2 C3 C4 -0.5(5)
C2 C3 C4 C5 0.8(5)
C3 C4 C5 C6 -0.7(5)
C2 C1 C6 C5 -0.2(5)
C7 C1 C6 C5 -179.7(3)
C4 C5 C6 C1 0.4(5)
C2 C1 C7 O1 -85.0(3)
C6 C1 C7 O1 94.5(3)
N1 C9 C10 C11 -31.9(3)
C9 C10 C11 N2 158.9(2)
C9 C10 C11 C12 37.5(3)
N2 C11 C12 N1 -149.7(2)
C10 C11 C12 N1 -27.8(2)
N2 C13 C14 O3 -50.9(3)
C19 C13 C14 O3 73.1(3)
N2 C13 C14 O4 129.07(19)
C19 C13 C14 O4 -107.0(2)
N2 C13 C19 C20 59.5(3)
C14 C13 C19 C20 -62.0(3)
N2 C13 C19 C21 -174.4(2)
C14 C13 C19 C21 64.1(3)
C20 C19 C21 C22 -63.2(3)
C13 C19 C21 C22 169.1(2)
O2 C8 N1 C12 -5.2(4)
O1 C8 N1 C12 175.8(2)
O2 C8 N1 C9 176.7(3)
O1 C8 N1 C9 -2.3(4)
C11 C12 N1 C8 -170.7(2)
C11 C12 N1 C9 7.6(3)
C10 C9 N1 C8 -166.2(3)
C10 C9 N1 C12 15.5(3)
C12 C11 N2 C13 -55.3(3)
C10 C11 N2 C13 -172.44(19)
C14 C13 N2 C11 -58.3(2)
C19 C13 N2 C11 176.71(19)
O2 C8 O1 C7 7.0(4)
N1 C8 O1 C7 -174.0(2)
C1 C7 O1 C8 -163.6(2)
O3 C14 O4 C15 4.1(3)
C13 C14 O4 C15 -175.80(19)
C18 C15 O4 C14 59.8(3)
C16 C15 O4 C14 -65.2(3)
C17 C15 O4 C14 177.8(2)
